data_4105323
loop_
_publ_author_name
'Yang Peng'
'Jing-Dong Guo'
'Bobby D. Ellis'
'Zhongliang Zhu'
'James C. Fettinger'
'Shigeru Nagase'
'Philip P. Power'

_publ_section_title
;
 Reaction of Hydrogen or Ammonia with Unsaturated Germanium or Tin
 Molecules under Ambient Conditions: Oxidative Addition versus Arene
 Elimination
;
_journal_name_full 'Journal of the American Chemical Society'
_journal_page_first 16272
_journal_page_last 16282
_journal_paper_doi 10.1021/ja9068408
_journal_volume 131
_journal_year 2009
_chemical_formula_moiety 'C48 H53 Ge N, C7 H8'
_chemical_formula_sum 'C55 H61 Ge N'
_chemical_formula_weight 808.66
_chemical_name_systematic
; 
 ? 
;
_space_group_IT_number 14
_symmetry_cell_setting monoclinic
_symmetry_space_group_name_Hall '-P 2ybc'
_symmetry_space_group_name_H-M 'P 1 21/c 1'
_atom_sites_solution_hydrogens geom
_atom_sites_solution_primary direct
_atom_sites_solution_secondary difmap
_audit_creation_method SHELXL-97
_cell_angle_alpha 90.00
_cell_angle_beta 89.973(2)
_cell_angle_gamma 90.00
_cell_formula_units_Z 4
_cell_length_a 8.5642(10)
_cell_length_b 21.275(3)
_cell_length_c 23.860(3)
_cell_measurement_reflns_used 9989
_cell_measurement_temperature 90(2)
_cell_measurement_theta_max 27.50
_cell_measurement_theta_min 2.70
_cell_volume 4347.4(10)
_computing_cell_refinement 'Bruker SAINT'
_computing_data_collection 'Bruker APEX2'
_computing_data_reduction 'Bruker SAINT'
_computing_molecular_graphics 'Bruker SHELXTL'
_computing_publication_material 'Bruker SHELXTL'
_computing_structure_refinement 'SHELXL-97 (Sheldrick, 2008)'
_computing_structure_solution 'SHELXS-97 (Sheldrick, 2008)'
_diffrn_ambient_temperature 90(2)
_diffrn_measured_fraction_theta_full 0.995
_diffrn_measured_fraction_theta_max 0.995
_diffrn_measurement_device_type 'Bruker APEX-II CCD'
_diffrn_measurement_method '\f and \w scans'
_diffrn_radiation_monochromator graphite
_diffrn_radiation_source 'fine-focus sealed tube'
_diffrn_radiation_type MoK\a
_diffrn_radiation_wavelength 0.71073
_diffrn_reflns_av_R_equivalents 0.0505
_diffrn_reflns_av_sigmaI/netI 0.0405
_diffrn_reflns_limit_h_max 11
_diffrn_reflns_limit_h_min -11
_diffrn_reflns_limit_k_max 27
_diffrn_reflns_limit_k_min -27
_diffrn_reflns_limit_l_max 30
_diffrn_reflns_limit_l_min -30
_diffrn_reflns_number 47138
_diffrn_reflns_theta_full 27.50
_diffrn_reflns_theta_max 27.50
_diffrn_reflns_theta_min 2.57
_exptl_absorpt_coefficient_mu 0.743
_exptl_absorpt_correction_T_max 0.880
_exptl_absorpt_correction_T_min 0.684
_exptl_absorpt_correction_type multi-scan
_exptl_absorpt_process_details 'sadabs, 2008'
_exptl_crystal_colour colorless
_exptl_crystal_density_diffrn 1.235
_exptl_crystal_description needle
_exptl_crystal_F_000 1720
_exptl_crystal_size_max 0.524
_exptl_crystal_size_mid 0.289
_exptl_crystal_size_min 0.172
_refine_diff_density_max 0.734
_refine_diff_density_min -0.859
_refine_diff_density_rms 0.060
_refine_ls_extinction_method none
_refine_ls_goodness_of_fit_ref 1.030
_refine_ls_hydrogen_treatment mixed
_refine_ls_matrix_type full
_refine_ls_number_parameters 540
_refine_ls_number_reflns 9945
_refine_ls_number_restraints 0
_refine_ls_restrained_S_all 1.030
_refine_ls_R_factor_all 0.0333
_refine_ls_R_factor_gt 0.0308
_refine_ls_shift/su_max 0.008
_refine_ls_shift/su_mean 0.000
_refine_ls_structure_factor_coef Fsqd
_refine_ls_weighting_details 'calc w=1/[\s^2^(Fo^2^)+(0.0458P)^2^+0.9489P] where P=(Fo^2^+2Fc^2^)/3'
_refine_ls_weighting_scheme calc
_refine_ls_wR_factor_gt 0.0804
_refine_ls_wR_factor_ref 0.0818
_reflns_number_gt 9369
_reflns_number_total 9945
_reflns_threshold_expression >2sigma(I)
_cod_data_source_file ja9068408_si_002_2.cif
_cod_data_source_block py36f1
_cod_original_sg_symbol_H-M 'P 21/c '
_cod_database_code 4105323

loop_
_symmetry_equiv_pos_as_xyz
'x, y, z'
'-x, y+1/2, -z+1/2'
'-x, -y, -z'
'x, -y-1/2, z-1/2'

loop_
_atom_site_label
_atom_site_type_symbol
_atom_site_fract_x
_atom_site_fract_y
_atom_site_fract_z
_atom_site_U_iso_or_equiv
_atom_site_adp_type
_atom_site_occupancy
_atom_site_symmetry_multiplicity
_atom_site_calc_flag
_atom_site_refinement_flags
Ge1 Ge 0.99893(3) 0.009586(7) 0.290699(7) 0.01255(5) Uani 1 1 d .
H1 H 1.133(4) -0.0032(11) 0.2558(12) 0.029(7) Uiso 1 1 d .
N1 N 1.0794(2) 0.02078(8) 0.36203(8) 0.0184(3) Uani 1 1 d .
H1A H 0.997(5) 0.0294(13) 0.3858(12) 0.046(8) Uiso 1 1 d .
H1B H 1.142(4) 0.0514(15) 0.3636(12) 0.049(9) Uiso 1 1 d .
C1 C 0.8976(2) 0.08682(8) 0.25883(7) 0.0135(3) Uani 1 1 d .
C2 C 0.8071(2) 0.08666(8) 0.20909(8) 0.0144(3) Uani 1 1 d .
C3 C 0.7317(2) 0.14207(9) 0.19184(8) 0.0181(4) Uani 1 1 d .
H3 H 0.6700 0.1414 0.1588 0.022 Uiso 1 1 calc R
C4 C 0.7448(2) 0.19748(9) 0.22156(8) 0.0194(4) Uani 1 1 d .
H4 H 0.6885 0.2338 0.2103 0.023 Uiso 1 1 calc R
C5 C 0.8408(2) 0.19921(9) 0.26790(8) 0.0174(4) Uani 1 1 d .
H5 H 0.8533 0.2375 0.2878 0.021 Uiso 1 1 calc R
C6 C 0.9201(2) 0.14552(8) 0.28606(7) 0.0135(3) Uani 1 1 d .
C7 C 0.7909(2) 0.03526(9) 0.16597(8) 0.0148(4) Uani 1 1 d .
C8 C 0.9177(3) 0.01938(9) 0.13133(9) 0.0177(4) Uani 1 1 d .
C9 C 0.8911(3) -0.01497(9) 0.08231(8) 0.0190(4) Uani 1 1 d .
H9 H 0.9780 -0.0263 0.0597 0.023 Uiso 1 1 calc R
C10 C 0.7432(2) -0.03310(9) 0.06547(8) 0.0193(4) Uani 1 1 d .
C11 C 0.6194(3) -0.01824(9) 0.10048(8) 0.0191(4) Uani 1 1 d .
H11 H 0.5172 -0.0314 0.0903 0.023 Uiso 1 1 calc R
C12 C 0.6399(2) 0.01532(9) 0.15007(8) 0.0165(4) Uani 1 1 d .
C13 C 1.0828(3) 0.03960(11) 0.14311(9) 0.0232(5) Uani 1 1 d .
H13A H 1.1411 0.0043 0.1592 0.035 Uiso 1 1 calc R
H13B H 1.0821 0.0748 0.1697 0.035 Uiso 1 1 calc R
H13C H 1.1328 0.0529 0.1081 0.035 Uiso 1 1 calc R
C14 C 0.7168(3) -0.06864(11) 0.01191(8) 0.0267(5) Uani 1 1 d .
H14A H 0.8113 -0.0667 -0.0112 0.040 Uiso 1 1 calc R
H14B H 0.6294 -0.0498 -0.0086 0.040 Uiso 1 1 calc R
H14C H 0.6925 -0.1126 0.0206 0.040 Uiso 1 1 calc R
C15 C 0.4953(3) 0.03086(9) 0.18349(8) 0.0225(4) Uani 1 1 d .
H15A H 0.4335 0.0623 0.1633 0.034 Uiso 1 1 calc R
H15B H 0.5257 0.0476 0.2202 0.034 Uiso 1 1 calc R
H15C H 0.4328 -0.0073 0.1887 0.034 Uiso 1 1 calc R
C16 C 1.0352(2) 0.15854(8) 0.33224(8) 0.0141(4) Uani 1 1 d .
C17 C 0.9829(3) 0.17497(8) 0.38625(7) 0.0162(4) Uani 1 1 d .
C18 C 1.0917(2) 0.18981(9) 0.42760(8) 0.0181(4) Uani 1 1 d .
H18 H 1.0558 0.2002 0.4641 0.022 Uiso 1 1 calc R
C19 C 1.2510(3) 0.18985(9) 0.41687(8) 0.0183(4) Uani 1 1 d .
C20 C 1.3007(2) 0.17610(9) 0.36311(8) 0.0174(4) Uani 1 1 d .
H20 H 1.4093 0.1768 0.3550 0.021 Uiso 1 1 calc R
C21 C 1.1955(2) 0.16117(8) 0.32029(8) 0.0147(4) Uani 1 1 d .
C22 C 0.8116(3) 0.17672(10) 0.39995(8) 0.0206(4) Uani 1 1 d .
H22A H 0.7649 0.2146 0.3837 0.031 Uiso 1 1 calc R
H22B H 0.7978 0.1773 0.4407 0.031 Uiso 1 1 calc R
H22C H 0.7605 0.1394 0.3844 0.031 Uiso 1 1 calc R
C23 C 1.3653(3) 0.20620(10) 0.46278(9) 0.0242(4) Uani 1 1 d .
H23A H 1.4719 0.1982 0.4497 0.036 Uiso 1 1 calc R
H23B H 1.3437 0.1803 0.4959 0.036 Uiso 1 1 calc R
H23C H 1.3543 0.2507 0.4725 0.036 Uiso 1 1 calc R
C24 C 1.2573(2) 0.14787(9) 0.26215(8) 0.0189(4) Uani 1 1 d .
H24A H 1.3649 0.1632 0.2592 0.028 Uiso 1 1 calc R
H24B H 1.1919 0.1693 0.2344 0.028 Uiso 1 1 calc R
H24C H 1.2551 0.1025 0.2552 0.028 Uiso 1 1 calc R
C25 C 0.8789(2) -0.06991(8) 0.29800(7) 0.0139(3) Uani 1 1 d .
C26 C 0.7642(2) -0.07692(9) 0.33988(7) 0.0150(4) Uani 1 1 d .
C27 C 0.6789(2) -0.13258(9) 0.34402(8) 0.0181(4) Uani 1 1 d .
H27 H 0.5978 -0.1357 0.3710 0.022 Uiso 1 1 calc R
C28 C 0.7099(2) -0.18322(9) 0.30969(8) 0.0200(4) Uani 1 1 d .
H28 H 0.6487 -0.2204 0.3121 0.024 Uiso 1 1 calc R
C29 C 0.8313(2) -0.17910(9) 0.27186(8) 0.0182(4) Uani 1 1 d .
H29 H 0.8573 -0.2147 0.2497 0.022 Uiso 1 1 calc R
C30 C 0.9169(2) -0.12342(9) 0.26545(8) 0.0145(4) Uani 1 1 d .
C31 C 0.7359(2) -0.03171(8) 0.38693(8) 0.0141(4) Uani 1 1 d .
C32 C 0.8143(2) -0.04292(9) 0.43792(8) 0.0156(4) Uani 1 1 d .
C33 C 0.7794(3) -0.00632(9) 0.48472(8) 0.0180(4) Uani 1 1 d .
H33 H 0.8341 -0.0135 0.5188 0.022 Uiso 1 1 calc R
C34 C 0.6659(2) 0.04058(9) 0.48260(8) 0.0176(4) Uani 1 1 d .
C35 C 0.5866(2) 0.04995(9) 0.43244(8) 0.0172(4) Uani 1 1 d .
H35 H 0.5073 0.0811 0.4308 0.021 Uiso 1 1 calc R
C36 C 0.6201(2) 0.01482(8) 0.38449(8) 0.0159(4) Uani 1 1 d .
C37 C 0.9345(2) -0.09481(9) 0.44298(8) 0.0193(4) Uani 1 1 d .
H37A H 0.9808 -0.0939 0.4805 0.029 Uiso 1 1 calc R
H37B H 1.0165 -0.0886 0.4148 0.029 Uiso 1 1 calc R
H37C H 0.8840 -0.1356 0.4368 0.029 Uiso 1 1 calc R
C38 C 0.6307(3) 0.07996(10) 0.53344(8) 0.0222(4) Uani 1 1 d .
H38A H 0.6770 0.1218 0.5288 0.033 Uiso 1 1 calc R
H38B H 0.6747 0.0598 0.5668 0.033 Uiso 1 1 calc R
H38C H 0.5173 0.0840 0.5378 0.033 Uiso 1 1 calc R
C39 C 0.5307(2) 0.02720(10) 0.33118(8) 0.0204(4) Uani 1 1 d .
H39A H 0.5803 0.0617 0.3106 0.031 Uiso 1 1 calc R
H39B H 0.4229 0.0387 0.3404 0.031 Uiso 1 1 calc R
H39C H 0.5308 -0.0108 0.3079 0.031 Uiso 1 1 calc R
C40 C 1.0530(2) -0.12873(8) 0.22633(8) 0.0142(4) Uani 1 1 d .
C41 C 1.0284(2) -0.14232(8) 0.16924(8) 0.0151(4) Uani 1 1 d .
C42 C 1.1567(2) -0.15301(9) 0.13459(9) 0.0173(4) Uani 1 1 d .
H42 H 1.1402 -0.1605 0.0958 0.021 Uiso 1 1 calc R
C43 C 1.3078(2) -0.15306(9) 0.15535(8) 0.0181(4) Uani 1 1 d .
C44 C 1.3306(2) -0.14116(8) 0.21211(8) 0.0181(4) Uani 1 1 d .
H44 H 1.4339 -0.1410 0.2266 0.022 Uiso 1 1 calc R
C45 C 1.2067(2) -0.12954(9) 0.24795(8) 0.0166(4) Uani 1 1 d .
C46 C 0.8667(2) -0.14999(10) 0.14531(9) 0.0187(4) Uani 1 1 d .
H46A H 0.8720 -0.1486 0.1043 0.028 Uiso 1 1 calc R
H46B H 0.7997 -0.1159 0.1588 0.028 Uiso 1 1 calc R
H46C H 0.8233 -0.1905 0.1573 0.028 Uiso 1 1 calc R
C47 C 1.4444(3) -0.16961(10) 0.11814(9) 0.0235(4) Uani 1 1 d .
H47A H 1.4798 -0.2123 0.1267 0.035 Uiso 1 1 calc R
H47B H 1.5299 -0.1399 0.1248 0.035 Uiso 1 1 calc R
H47C H 1.4122 -0.1673 0.0788 0.035 Uiso 1 1 calc R
C48 C 1.2388(2) -0.12304(10) 0.30990(8) 0.0210(4) Uani 1 1 d .
H48A H 1.3428 -0.1398 0.3183 0.031 Uiso 1 1 calc R
H48B H 1.1601 -0.1466 0.3311 0.031 Uiso 1 1 calc R
H48C H 1.2342 -0.0786 0.3205 0.031 Uiso 1 1 calc R
C51 C 0.9116(3) 0.20248(11) 0.06308(10) 0.0306(5) Uani 1 1 d .
C52 C 0.8533(3) 0.14617(11) 0.04267(10) 0.0334(6) Uani 1 1 d .
H52 H 0.9237 0.1133 0.0333 0.040 Uiso 1 1 calc R
C53 C 0.6943(4) 0.13691(11) 0.03570(10) 0.0362(6) Uani 1 1 d .
H53 H 0.6565 0.0978 0.0220 0.043 Uiso 1 1 calc R
C54 C 0.5909(3) 0.18447(12) 0.04865(10) 0.0371(6) Uani 1 1 d .
H54 H 0.4817 0.1781 0.0446 0.045 Uiso 1 1 calc R
C55 C 0.6477(3) 0.24171(11) 0.06757(10) 0.0342(5) Uani 1 1 d .
H55 H 0.5774 0.2750 0.0757 0.041 Uiso 1 1 calc R
C56 C 0.8065(3) 0.25031(10) 0.07453(9) 0.0313(5) Uani 1 1 d .
H56 H 0.8443 0.2897 0.0874 0.038 Uiso 1 1 calc R
C57 C 1.0838(4) 0.21102(14) 0.07384(14) 0.0468(8) Uani 1 1 d .
H57A H 1.1038 0.2544 0.0856 0.070 Uiso 1 1 calc R
H57B H 1.1423 0.2021 0.0394 0.070 Uiso 1 1 calc R
H57C H 1.1173 0.1821 0.1034 0.070 Uiso 1 1 calc R

loop_
_atom_site_aniso_label
_atom_site_aniso_U_11
_atom_site_aniso_U_22
_atom_site_aniso_U_33
_atom_site_aniso_U_23
_atom_site_aniso_U_13
_atom_site_aniso_U_12
Ge1 0.01238(9) 0.01031(8) 0.01497(9) 0.00030(6) -0.00228(15) 0.00010(8)
N1 0.0194(9) 0.0169(8) 0.0190(8) 0.0008(6) -0.0051(7) -0.0028(7)
C1 0.0126(8) 0.0129(8) 0.0152(9) 0.0005(6) -0.0013(7) 0.0000(7)
C2 0.0144(8) 0.0132(8) 0.0156(8) 0.0003(7) -0.0001(7) -0.0007(6)
C3 0.0184(9) 0.0182(9) 0.0177(9) 0.0008(7) -0.0061(7) 0.0023(8)
C4 0.0221(10) 0.0153(9) 0.0209(9) 0.0014(7) -0.0027(8) 0.0056(8)
C5 0.0192(10) 0.0132(9) 0.0199(9) -0.0013(7) -0.0004(8) 0.0011(7)
C6 0.0151(9) 0.0142(8) 0.0111(8) 0.0005(7) -0.0002(7) -0.0004(7)
C7 0.0163(9) 0.0142(8) 0.0137(8) 0.0011(7) -0.0040(7) 0.0014(7)
C8 0.0187(10) 0.0161(9) 0.0182(10) 0.0014(8) -0.0019(8) -0.0008(8)
C9 0.0220(10) 0.0181(9) 0.0169(9) -0.0013(7) -0.0013(8) 0.0002(8)
C10 0.0240(11) 0.0157(9) 0.0183(9) -0.0005(7) -0.0036(8) 0.0002(8)
C11 0.0193(10) 0.0168(9) 0.0211(10) -0.0004(7) -0.0059(8) -0.0020(8)
C12 0.0171(10) 0.0142(9) 0.0182(9) 0.0018(7) -0.0028(7) -0.0009(7)
C13 0.0186(11) 0.0331(12) 0.0178(10) -0.0012(9) -0.0012(8) -0.0036(9)
C14 0.0307(12) 0.0296(11) 0.0198(10) -0.0080(8) -0.0035(8) -0.0012(9)
C15 0.0156(9) 0.0283(9) 0.0234(9) -0.0028(7) -0.0029(10) -0.0007(11)
C16 0.0167(10) 0.0094(7) 0.0161(8) 0.0003(6) -0.0024(6) -0.0010(6)
C17 0.0194(10) 0.0115(7) 0.0178(8) 0.0007(6) -0.0022(8) -0.0016(8)
C18 0.0240(11) 0.0146(9) 0.0158(9) -0.0002(7) -0.0035(8) -0.0005(8)
C19 0.0219(11) 0.0130(8) 0.0199(9) 0.0002(7) -0.0068(8) -0.0007(7)
C20 0.0158(9) 0.0138(8) 0.0225(9) -0.0001(7) -0.0028(7) -0.0006(7)
C21 0.0166(9) 0.0091(8) 0.0184(9) 0.0003(7) -0.0021(7) -0.0002(7)
C22 0.0202(11) 0.0207(10) 0.0207(10) -0.0011(8) 0.0006(8) -0.0024(8)
C23 0.0234(11) 0.0256(10) 0.0237(10) -0.0024(8) -0.0080(8) -0.0025(9)
C24 0.0177(10) 0.0195(9) 0.0195(9) -0.0021(7) -0.0006(8) -0.0016(8)
C25 0.0124(8) 0.0140(8) 0.0153(8) 0.0005(7) -0.0031(7) 0.0004(7)
C26 0.0136(9) 0.0151(8) 0.0162(9) 0.0005(7) -0.0037(7) 0.0014(7)
C27 0.0154(9) 0.0194(9) 0.0194(9) 0.0007(7) 0.0011(7) -0.0014(7)
C28 0.0200(10) 0.0142(9) 0.0259(10) -0.0005(7) -0.0009(8) -0.0046(8)
C29 0.0205(10) 0.0133(9) 0.0207(9) -0.0043(7) -0.0004(8) 0.0009(7)
C30 0.0139(9) 0.0144(8) 0.0150(9) 0.0013(7) -0.0022(7) 0.0004(7)
C31 0.0118(9) 0.0138(8) 0.0168(9) 0.0005(7) 0.0004(7) -0.0020(7)
C32 0.0153(9) 0.0130(8) 0.0185(9) 0.0013(7) -0.0007(7) -0.0007(7)
C33 0.0179(10) 0.0195(9) 0.0165(10) 0.0014(8) -0.0017(7) -0.0016(8)
C34 0.0190(10) 0.0137(9) 0.0201(9) -0.0019(7) 0.0033(7) -0.0041(7)
C35 0.0148(10) 0.0142(9) 0.0225(9) 0.0000(7) 0.0031(8) -0.0005(7)
C36 0.0145(9) 0.0143(8) 0.0188(9) 0.0010(7) 0.0002(7) -0.0010(7)
C37 0.0216(10) 0.0169(9) 0.0196(9) 0.0010(7) -0.0026(8) 0.0024(8)
C38 0.0246(11) 0.0207(10) 0.0214(10) -0.0053(8) 0.0032(8) -0.0029(8)
C39 0.0187(12) 0.0235(9) 0.0190(9) -0.0004(7) -0.0040(7) 0.0047(8)
C40 0.0151(9) 0.0089(8) 0.0186(9) 0.0001(6) -0.0006(7) 0.0010(6)
C41 0.0182(11) 0.0082(7) 0.0190(8) 0.0009(6) -0.0030(7) -0.0001(7)
C42 0.0193(10) 0.0131(9) 0.0195(9) -0.0007(7) -0.0002(8) 0.0009(7)
C43 0.0190(10) 0.0125(8) 0.0227(9) 0.0013(7) 0.0008(8) -0.0005(7)
C44 0.0138(9) 0.0162(9) 0.0241(9) 0.0001(8) -0.0029(8) 0.0003(7)
C45 0.0185(10) 0.0110(8) 0.0203(9) -0.0005(7) -0.0034(7) 0.0013(7)
C46 0.0168(10) 0.0176(10) 0.0216(10) 0.0002(8) -0.0035(8) 0.0009(8)
C47 0.0197(10) 0.0231(10) 0.0277(11) -0.0022(8) 0.0038(8) 0.0002(8)
C48 0.0212(10) 0.0218(9) 0.0198(9) -0.0005(7) -0.0054(8) 0.0036(8)
C51 0.0466(16) 0.0206(11) 0.0247(11) 0.0049(9) 0.0008(10) 0.0007(10)
C52 0.0525(16) 0.0205(11) 0.0273(11) 0.0020(9) 0.0021(11) 0.0042(10)
C53 0.0639(18) 0.0204(11) 0.0243(11) 0.0018(8) -0.0166(11) -0.0026(11)
C54 0.0457(16) 0.0311(12) 0.0346(13) 0.0080(10) -0.0198(11) -0.0004(11)
C55 0.0446(15) 0.0230(11) 0.0351(13) 0.0027(9) -0.0095(11) 0.0088(10)
C56 0.0507(15) 0.0180(10) 0.0252(11) 0.0002(8) -0.0026(10) -0.0009(10)
C57 0.0449(18) 0.0296(14) 0.066(2) 0.0064(14) 0.0039(15) -0.0010(13)

loop_
_atom_type_symbol
_atom_type_description
_atom_type_scat_dispersion_real
_atom_type_scat_dispersion_imag
_atom_type_scat_source
C C 0.0033 0.0016 'International Tables Vol C Tables 4.2.6.8 and 6.1.1.4'
H H 0.0000 0.0000 'International Tables Vol C Tables 4.2.6.8 and 6.1.1.4'
N N 0.0061 0.0033 'International Tables Vol C Tables 4.2.6.8 and 6.1.1.4'
Ge Ge 0.1547 1.8001 'International Tables Vol C Tables 4.2.6.8 and 6.1.1.4'

loop_
_geom_angle_atom_site_label_1
_geom_angle_atom_site_label_2
_geom_angle_atom_site_label_3
_geom_angle
N1 Ge1 C25 102.80(8)
N1 Ge1 C1 113.81(7)
C25 Ge1 C1 120.41(7)
N1 Ge1 H1 104.9(11)
C25 Ge1 H1 107.6(10)
C1 Ge1 H1 106.2(10)
Ge1 N1 H1A 108(2)
Ge1 N1 H1B 112(2)
H1A N1 H1B 108(3)
C2 C1 C6 117.33(16)
C2 C1 Ge1 123.48(13)
C6 C1 Ge1 119.17(13)
C3 C2 C1 119.63(16)
C3 C2 C7 111.48(16)
C1 C2 C7 128.55(16)
C4 C3 C2 121.90(17)
C4 C3 H3 119.0
C2 C3 H3 119.0
C5 C4 C3 118.90(18)
C5 C4 H4 120.5
C3 C4 H4 120.5
C4 C5 C6 121.13(18)
C4 C5 H5 119.4
C6 C5 H5 119.4
C5 C6 C1 120.69(17)
C5 C6 C16 113.28(16)
C1 C6 C16 125.86(16)
C8 C7 C12 118.49(17)
C8 C7 C2 120.28(17)
C12 C7 C2 119.03(17)
C9 C8 C7 119.44(19)
C9 C8 C13 117.34(19)
C7 C8 C13 123.19(18)
C10 C9 C8 122.6(2)
C10 C9 H9 118.7
C8 C9 H9 118.7
C9 C10 C11 117.49(18)
C9 C10 C14 121.70(19)
C11 C10 C14 120.81(19)
C10 C11 C12 122.16(19)
C10 C11 H11 118.9
C12 C11 H11 118.9
C11 C12 C7 119.82(19)
C11 C12 C15 117.24(18)
C7 C12 C15 122.89(17)
C8 C13 H13A 109.5
C8 C13 H13B 109.5
H13A C13 H13B 109.5
C8 C13 H13C 109.5
H13A C13 H13C 109.5
H13B C13 H13C 109.5
C10 C14 H14A 109.5
C10 C14 H14B 109.5
H14A C14 H14B 109.5
C10 C14 H14C 109.5
H14A C14 H14C 109.5
H14B C14 H14C 109.5
C12 C15 H15A 109.5
C12 C15 H15B 109.5
H15A C15 H15B 109.5
C12 C15 H15C 109.5
H15A C15 H15C 109.5
H15B C15 H15C 109.5
C21 C16 C17 119.14(17)
C21 C16 C6 119.99(16)
C17 C16 C6 120.51(16)
C18 C17 C16 119.44(19)
C18 C17 C22 119.54(17)
C16 C17 C22 121.01(17)
C19 C18 C17 121.81(19)
C19 C18 H18 119.1
C17 C18 H18 119.1
C20 C19 C18 118.24(18)
C20 C19 C23 121.49(19)
C18 C19 C23 120.25(18)
C19 C20 C21 121.82(19)
C19 C20 H20 119.1
C21 C20 H20 119.1
C20 C21 C16 119.42(18)
C20 C21 C24 119.17(17)
C16 C21 C24 121.41(16)
C17 C22 H22A 109.5
C17 C22 H22B 109.5
H22A C22 H22B 109.5
C17 C22 H22C 109.5
H22A C22 H22C 109.5
H22B C22 H22C 109.5
C19 C23 H23A 109.5
C19 C23 H23B 109.5
H23A C23 H23B 109.5
C19 C23 H23C 109.5
H23A C23 H23C 109.5
H23B C23 H23C 109.5
C21 C24 H24A 109.5
C21 C24 H24B 109.5
H24A C24 H24B 109.5
C21 C24 H24C 109.5
H24A C24 H24C 109.5
H24B C24 H24C 109.5
C26 C25 C30 117.65(16)
C26 C25 Ge1 120.84(13)
C30 C25 Ge1 121.17(14)
C27 C26 C25 120.32(17)
C27 C26 C31 114.04(16)
C25 C26 C31 125.20(17)
C28 C27 C26 121.37(18)
C28 C27 H27 119.3
C26 C27 H27 119.3
C27 C28 C29 118.94(18)
C27 C28 H28 120.5
C29 C28 H28 120.5
C28 C29 C30 121.29(18)
C28 C29 H29 119.4
C30 C29 H29 119.4
C29 C30 C25 119.97(17)
C29 C30 C40 114.30(16)
C25 C30 C40 125.54(16)
C36 C31 C32 119.50(17)
C36 C31 C26 122.44(17)
C32 C31 C26 117.43(16)
C33 C32 C31 119.63(18)
C33 C32 C37 119.29(17)
C31 C32 C37 121.07(17)
C34 C33 C32 121.36(18)
C34 C33 H33 119.3
C32 C33 H33 119.3
C35 C34 C33 118.35(17)
C35 C34 C38 121.05(18)
C33 C34 C38 120.61(18)
C34 C35 C36 121.86(18)
C34 C35 H35 119.1
C36 C35 H35 119.1
C35 C36 C31 119.26(18)
C35 C36 C39 119.56(18)
C31 C36 C39 121.17(17)
C32 C37 H37A 109.5
C32 C37 H37B 109.5
H37A C37 H37B 109.5
C32 C37 H37C 109.5
H37A C37 H37C 109.5
H37B C37 H37C 109.5
C34 C38 H38A 109.5
C34 C38 H38B 109.5
H38A C38 H38B 109.5
C34 C38 H38C 109.5
H38A C38 H38C 109.5
H38B C38 H38C 109.5
C36 C39 H39A 109.5
C36 C39 H39B 109.5
H39A C39 H39B 109.5
C36 C39 H39C 109.5
H39A C39 H39C 109.5
H39B C39 H39C 109.5
C41 C40 C45 119.37(17)
C41 C40 C30 120.08(17)
C45 C40 C30 119.87(16)
C42 C41 C40 119.23(17)
C42 C41 C46 118.82(16)
C40 C41 C46 121.82(17)
C43 C42 C41 121.64(19)
C43 C42 H42 119.2
C41 C42 H42 119.2
C42 C43 C44 118.64(19)
C42 C43 C47 120.88(19)
C44 C43 C47 120.37(19)
C45 C44 C43 121.70(18)
C45 C44 H44 119.2
C43 C44 H44 119.2
C44 C45 C40 119.35(17)
C44 C45 C48 118.76(18)
C40 C45 C48 121.72(18)
C41 C46 H46A 109.5
C41 C46 H46B 109.5
H46A C46 H46B 109.5
C41 C46 H46C 109.5
H46A C46 H46C 109.5
H46B C46 H46C 109.5
C43 C47 H47A 109.5
C43 C47 H47B 109.5
H47A C47 H47B 109.5
C43 C47 H47C 109.5
H47A C47 H47C 109.5
H47B C47 H47C 109.5
C45 C48 H48A 109.5
C45 C48 H48B 109.5
H48A C48 H48B 109.5
C45 C48 H48C 109.5
H48A C48 H48C 109.5
H48B C48 H48C 109.5
C52 C51 C56 118.0(3)
C52 C51 C57 121.1(3)
C56 C51 C57 120.9(2)
C51 C52 C53 121.3(2)
C51 C52 H52 119.4
C53 C52 H52 119.4
C54 C53 C52 120.0(2)
C54 C53 H53 120.0
C52 C53 H53 120.0
C53 C54 C55 119.5(3)
C53 C54 H54 120.3
C55 C54 H54 120.3
C56 C55 C54 120.0(2)
C56 C55 H55 120.0
C54 C55 H55 120.0
C55 C56 C51 121.2(2)
C55 C56 H56 119.4
C51 C56 H56 119.4
C51 C57 H57A 109.5
C51 C57 H57B 109.5
H57A C57 H57B 109.5
C51 C57 H57C 109.5
H57A C57 H57C 109.5
H57B C57 H57C 109.5

loop_
_geom_bond_atom_site_label_1
_geom_bond_atom_site_label_2
_geom_bond_distance
Ge1 N1 1.8517(18)
Ge1 C25 1.9869(18)
Ge1 C1 2.0079(18)
Ge1 H1 1.45(3)
N1 H1A 0.92(4)
N1 H1B 0.85(3)
C1 C2 1.418(2)
C1 C6 1.421(2)
C2 C3 1.406(3)
C2 C7 1.508(2)
C3 C4 1.380(3)
C3 H3 0.9500
C4 C5 1.379(3)
C4 H4 0.9500
C5 C6 1.398(3)
C5 H5 0.9500
C6 C16 1.504(2)
C7 C8 1.406(3)
C7 C12 1.414(3)
C8 C9 1.398(3)
C8 C13 1.505(3)
C9 C10 1.384(3)
C9 H9 0.9500
C10 C11 1.386(3)
C10 C14 1.502(3)
C11 C12 1.393(3)
C11 H11 0.9500
C12 C15 1.509(3)
C13 H13A 0.9800
C13 H13B 0.9800
C13 H13C 0.9800
C14 H14A 0.9800
C14 H14B 0.9800
C14 H14C 0.9800
C15 H15A 0.9800
C15 H15B 0.9800
C15 H15C 0.9800
C16 C21 1.403(3)
C16 C17 1.408(3)
C17 C18 1.394(3)
C17 C22 1.503(3)
C18 C19 1.388(3)
C18 H18 0.9500
C19 C20 1.383(3)
C19 C23 1.510(3)
C20 C21 1.399(3)
C20 H20 0.9500
C21 C24 1.511(3)
C22 H22A 0.9800
C22 H22B 0.9800
C22 H22C 0.9800
C23 H23A 0.9800
C23 H23B 0.9800
C23 H23C 0.9800
C24 H24A 0.9800
C24 H24B 0.9800
C24 H24C 0.9800
C25 C26 1.409(3)
C25 C30 1.416(3)
C26 C27 1.395(3)
C26 C31 1.498(2)
C27 C28 1.379(3)
C27 H27 0.9500
C28 C29 1.379(3)
C28 H28 0.9500
C29 C30 1.402(3)
C29 H29 0.9500
C30 C40 1.497(3)
C31 C36 1.402(3)
C31 C32 1.410(3)
C32 C33 1.394(3)
C32 C37 1.514(3)
C33 C34 1.394(3)
C33 H33 0.9500
C34 C35 1.391(3)
C34 C38 1.505(3)
C35 C36 1.396(3)
C35 H35 0.9500
C36 C39 1.508(3)
C37 H37A 0.9800
C37 H37B 0.9800
C37 H37C 0.9800
C38 H38A 0.9800
C38 H38B 0.9800
C38 H38C 0.9800
C39 H39A 0.9800
C39 H39B 0.9800
C39 H39C 0.9800
C40 C41 1.408(3)
C40 C45 1.414(3)
C41 C42 1.394(3)
C41 C46 1.506(3)
C42 C43 1.386(3)
C42 H42 0.9500
C43 C44 1.392(3)
C43 C47 1.510(3)
C44 C45 1.385(3)
C44 H44 0.9500
C45 C48 1.510(3)
C46 H46A 0.9800
C46 H46B 0.9800
C46 H46C 0.9800
C47 H47A 0.9800
C47 H47B 0.9800
C47 H47C 0.9800
C48 H48A 0.9800
C48 H48B 0.9800
C48 H48C 0.9800
C51 C52 1.386(3)
C51 C56 1.386(3)
C51 C57 1.508(4)
C52 C53 1.386(4)
C52 H52 0.9500
C53 C54 1.379(4)
C53 H53 0.9500
C54 C55 1.387(4)
C54 H54 0.9500
C55 C56 1.383(4)
C55 H55 0.9500
C56 H56 0.9500
C57 H57A 0.9800
C57 H57B 0.9800
C57 H57C 0.9800
